data_8000525
loop_
_publ_author_name
'Liu, Xiaoqing'
'Pan, Yanyan'
'Lei, Yunxiang'
'Liu, Nannan'
'Dai, Wenbo'
'Liu, Miaochang'
'Cai, Zhengxu'
'Wu, Huayue'
'Huang, Xiaobo'
'Dong, Yuping'

_publ_section_title
;
 Influence of Guest/Host Morphology on Room Temperature Phosphorescence
 Properties of Pure Organic Doped Systems.
;
_journal_name_full 'The journal of physical chemistry letters'
_journal_page_first 7357
_journal_page_last 7364
_journal_paper_doi 10.1021/acs.jpclett.1c01893
_journal_year 2021
_chemical_formula_sum 'C19 H23 N3 O'
_chemical_formula_weight 309.40
_space_group_crystal_system monoclinic
_space_group_IT_number 14
_space_group_name_Hall '-P 2ybc'
_space_group_name_H-M_alt 'P 1 21/c 1'
_atom_sites_solution_hydrogens geom
_audit_creation_method SHELXL-2013
_cell_angle_alpha 90
_cell_angle_beta 100.778(2)
_cell_angle_gamma 90
_cell_formula_units_Z 4
_cell_length_a 7.2755(5)
_cell_length_b 13.7706(9)
_cell_length_c 17.4597(13)
_cell_measurement_reflns_used 3112
_cell_measurement_temperature 293(2)
_cell_measurement_theta_max 52.498
_cell_measurement_theta_min 5.596
_cell_volume 1718.4(2)
_computing_cell_refinement 'Bruker SAINT'
_computing_data_collection 'Bruker APEX2'
_computing_data_reduction 'Bruker SAINT'
_computing_molecular_graphics 'Bruker SHELXTL'
_computing_publication_material 'Bruker SHELXTL'
_computing_structure_refinement 'SHELXL-2013 (Sheldrick, 2013)'
_computing_structure_solution 'SHELXS-97 (Sheldrick 2008)'
_diffrn_ambient_temperature 293(2)
_diffrn_measured_fraction_theta_full 0.998
_diffrn_measured_fraction_theta_max 0.998
_diffrn_measurement_device_type 'Bruker APEX-II CCD'
_diffrn_measurement_method '\f and \w scans'
_diffrn_radiation_type MoK\a
_diffrn_radiation_wavelength 0.71073
_diffrn_reflns_av_R_equivalents 0.0538
_diffrn_reflns_av_unetI/netI 0.0508
_diffrn_reflns_Laue_measured_fraction_full 0.998
_diffrn_reflns_Laue_measured_fraction_max 0.998
_diffrn_reflns_limit_h_max 8
_diffrn_reflns_limit_h_min -8
_diffrn_reflns_limit_k_max 16
_diffrn_reflns_limit_k_min -16
_diffrn_reflns_limit_l_max 20
_diffrn_reflns_limit_l_min -21
_diffrn_reflns_number 12309
_diffrn_reflns_point_group_measured_fraction_full 0.998
_diffrn_reflns_point_group_measured_fraction_max 0.998
_diffrn_reflns_theta_full 25.242
_diffrn_reflns_theta_max 26.000
_diffrn_reflns_theta_min 2.375
_exptl_absorpt_coefficient_mu 0.075
_exptl_absorpt_correction_T_max 0.7456
_exptl_absorpt_correction_T_min 0.5946
_exptl_absorpt_correction_type multi-scan
_exptl_absorpt_process_details sadabs
_exptl_crystal_colour colorless
_exptl_crystal_density_diffrn 1.196
_exptl_crystal_description prismatic
_exptl_crystal_F_000 664
_exptl_crystal_size_max 0.200
_exptl_crystal_size_mid 0.100
_exptl_crystal_size_min 0.060
_refine_diff_density_max 0.134
_refine_diff_density_min -0.143
_refine_diff_density_rms 0.033
_refine_ls_extinction_coef 0.020(2)
_refine_ls_extinction_expression Fc^*^=kFc[1+0.001xFc^2^\l^3^/sin(2\q)]^-1/4^
_refine_ls_extinction_method SHELXL
_refine_ls_goodness_of_fit_ref 1.032
_refine_ls_hydrogen_treatment constr
_refine_ls_matrix_type full
_refine_ls_number_parameters 212
_refine_ls_number_reflns 3362
_refine_ls_number_restraints 0
_refine_ls_restrained_S_all 1.032
_refine_ls_R_factor_all 0.0960
_refine_ls_R_factor_gt 0.0537
_refine_ls_shift/su_max 0.001
_refine_ls_shift/su_mean 0.000
_refine_ls_structure_factor_coef Fsqd
_refine_ls_weighting_details 'w=1/[\s^2^(Fo^2^)+(0.0484P)^2^+0.4218P] where P=(Fo^2^+2Fc^2^)/3'
_refine_ls_weighting_scheme calc
_refine_ls_wR_factor_gt 0.1149
_refine_ls_wR_factor_ref 0.1403
_reflns_Friedel_coverage 0.000
_reflns_number_gt 2091
_reflns_number_total 3362
_reflns_threshold_expression 'I > 2\s(I)'
_cod_data_source_file jz1c01893_si_006.cif
_cod_data_source_block mo_dd21116_0m
_cod_original_sg_symbol_H-M 'P 21/c'
_cod_database_code 8000525
_shelx_space_group_comment
; 
The symmetry employed for this shelxl refinement is uniquely defined 
by the following loop, which should always be used as a source of 
symmetry information in preference to the above space-group names. 
They are only intended as comments. 
;
_shelx_estimated_absorpt_t_min 0.985
_shelx_estimated_absorpt_t_max 0.995
_shelxl_version_number 2013-4

loop_
_space_group_symop_operation_xyz
'x, y, z'
'-x, y+1/2, -z+1/2'
'-x, -y, -z'
'x, -y-1/2, z-1/2'

loop_
_atom_site_label
_atom_site_type_symbol
_atom_site_fract_x
_atom_site_fract_y
_atom_site_fract_z
_atom_site_U_iso_or_equiv
_atom_site_adp_type
_atom_site_occupancy
_atom_site_site_symmetry_order
_atom_site_calc_flag
_atom_site_refinement_flags_posn
_atom_site_refinement_flags_adp
_atom_site_refinement_flags_occupancy
_atom_site_disorder_assembly
_atom_site_disorder_group
O1 O 0.3101(2) 0.29431(10) 0.24132(9) 0.0596(5) Uani 1 1 d . . . . .
N1 N 0.6881(2) 0.45475(12) 0.41523(10) 0.0534(5) Uani 1 1 d . . . . .
N2 N -0.1290(3) 0.31646(18) 0.13818(15) 0.0901(8) Uani 1 1 d . . . . .
N3 N 0.6242(2) 0.29885(11) 0.37282(11) 0.0516(5) Uani 1 1 d . . . . .
C1 C 0.6340(3) 0.54678(15) 0.42887(13) 0.0549(6) Uani 1 1 d . . . . .
C2 C 0.4549(3) 0.57765(15) 0.40656(13) 0.0578(6) Uani 1 1 d . . . . .
H2 H 0.4186 0.6375 0.4234 0.069 Uiso 1 1 calc R U . . .
C3 C 0.3243(3) 0.51884(14) 0.35792(13) 0.0510(6) Uani 1 1 d . . . . .
C4 C 0.1414(3) 0.55255(16) 0.32742(14) 0.0593(6) Uani 1 1 d . . . . .
H4 H 0.1035 0.6119 0.3445 0.071 Uiso 1 1 calc R U . . .
C5 C 0.0196(3) 0.50151(16) 0.27420(14) 0.0578(6) Uani 1 1 d . . . . .
C6 C 0.0837(3) 0.41298(15) 0.24664(13) 0.0530(6) Uani 1 1 d . . . . .
C7 C 0.2610(3) 0.37767(14) 0.27546(13) 0.0494(5) Uani 1 1 d . . . . .
C8 C 0.3826(3) 0.42579(13) 0.33617(12) 0.0453(5) Uani 1 1 d . . . . .
C9 C 0.5655(3) 0.39348(14) 0.37573(12) 0.0467(5) Uani 1 1 d . . . . .
C10 C 0.7872(4) 0.61048(17) 0.47228(15) 0.0738(8) Uani 1 1 d . . . . .
H10A H 0.8487 0.5776 0.5185 0.111 Uiso 1 1 calc R U . . .
H10B H 0.7343 0.6702 0.4864 0.111 Uiso 1 1 calc R U . . .
H10C H 0.8764 0.6242 0.4395 0.111 Uiso 1 1 calc R U . . .
C11 C -0.1753(3) 0.53788(19) 0.24230(17) 0.0768(8) Uani 1 1 d . . . . .
H11A H -0.1978 0.5354 0.1864 0.115 Uiso 1 1 calc R U . . .
H11B H -0.1872 0.6037 0.2589 0.115 Uiso 1 1 calc R U . . .
H11C H -0.2649 0.4978 0.2613 0.115 Uiso 1 1 calc R U . . .
C12 C -0.0333(3) 0.35894(18) 0.18589(16) 0.0632(7) Uani 1 1 d . . . . .
C13 C 0.4429(5) 0.3063(2) 0.19188(19) 0.0926(9) Uani 1 1 d . . . . .
H13A H 0.3852 0.3393 0.1451 0.139 Uiso 1 1 calc R U . . .
H13B H 0.4867 0.2438 0.1788 0.139 Uiso 1 1 calc R U . . .
H13C H 0.5466 0.3440 0.2183 0.139 Uiso 1 1 calc R U . . .
C14 C 0.4967(3) 0.21887(15) 0.38164(15) 0.0622(7) Uani 1 1 d . . . . .
H14A H 0.4809 0.1791 0.3350 0.075 Uiso 1 1 calc R U . . .
H14B H 0.3754 0.2462 0.3847 0.075 Uiso 1 1 calc R U . . .
C15 C 0.5567(4) 0.15427(18) 0.45124(17) 0.0794(8) Uani 1 1 d . . . . .
H15A H 0.4460 0.1263 0.4659 0.095 Uiso 1 1 calc R U . . .
H15B H 0.6181 0.1939 0.4945 0.095 Uiso 1 1 calc R U . . .
C16 C 0.6882(4) 0.07232(18) 0.4387(2) 0.0944(10) Uani 1 1 d . . . . .
H16A H 0.6978 0.0275 0.4822 0.113 Uiso 1 1 calc R U . . .
H16B H 0.6325 0.0373 0.3919 0.113 Uiso 1 1 calc R U . . .
C17 C 0.8825(4) 0.10289(19) 0.43109(19) 0.0883(9) Uani 1 1 d . . . . .
H17A H 0.9475 0.0469 0.4155 0.106 Uiso 1 1 calc R U . . .
H17B H 0.9492 0.1233 0.4819 0.106 Uiso 1 1 calc R U . . .
C18 C 0.8910(4) 0.18409(18) 0.37348(17) 0.0771(8) Uani 1 1 d . . . . .
H18A H 1.0192 0.1906 0.3660 0.093 Uiso 1 1 calc R U . . .
H18B H 0.8154 0.1660 0.3237 0.093 Uiso 1 1 calc R U . . .
C19 C 0.8248(3) 0.28180(16) 0.39730(16) 0.0624(7) Uani 1 1 d . . . . .
H19A H 0.8566 0.2872 0.4536 0.075 Uiso 1 1 calc R U . . .
H19B H 0.8921 0.3324 0.3754 0.075 Uiso 1 1 calc R U . . .

loop_
_atom_site_aniso_label
_atom_site_aniso_U_11
_atom_site_aniso_U_22
_atom_site_aniso_U_33
_atom_site_aniso_U_23
_atom_site_aniso_U_13
_atom_site_aniso_U_12
O1 0.0550(9) 0.0490(9) 0.0712(11) -0.0128(8) 0.0030(8) 0.0004(7)
N1 0.0595(11) 0.0443(10) 0.0549(11) -0.0025(8) 0.0073(9) -0.0101(8)
N2 0.0742(16) 0.0980(18) 0.0872(18) -0.0011(14) -0.0130(14) -0.0065(13)
N3 0.0434(10) 0.0391(9) 0.0696(13) -0.0014(8) 0.0039(9) -0.0031(7)
C1 0.0737(16) 0.0431(12) 0.0495(14) -0.0039(10) 0.0156(11) -0.0126(11)
C2 0.0802(17) 0.0371(11) 0.0597(15) -0.0038(10) 0.0224(12) -0.0032(11)
C3 0.0625(14) 0.0397(11) 0.0541(14) 0.0040(10) 0.0195(11) 0.0016(10)
C4 0.0672(15) 0.0451(12) 0.0704(16) 0.0087(11) 0.0253(13) 0.0116(11)
C5 0.0547(14) 0.0545(13) 0.0670(16) 0.0179(12) 0.0185(12) 0.0079(11)
C6 0.0500(13) 0.0512(12) 0.0568(14) 0.0076(11) 0.0079(10) -0.0019(10)
C7 0.0508(13) 0.0412(11) 0.0566(14) 0.0026(10) 0.0115(10) -0.0019(9)
C8 0.0481(12) 0.0385(10) 0.0507(13) 0.0018(9) 0.0124(10) -0.0022(9)
C9 0.0506(12) 0.0388(11) 0.0514(13) -0.0001(9) 0.0112(10) -0.0048(9)
C10 0.0908(19) 0.0584(15) 0.0702(17) -0.0136(13) 0.0094(14) -0.0208(13)
C11 0.0600(16) 0.0753(17) 0.097(2) 0.0192(15) 0.0189(14) 0.0168(13)
C12 0.0517(14) 0.0681(15) 0.0677(17) 0.0128(13) 0.0057(12) 0.0013(12)
C13 0.111(2) 0.085(2) 0.092(2) -0.0244(16) 0.0435(19) 0.0015(17)
C14 0.0552(14) 0.0424(12) 0.0847(18) 0.0052(12) 0.0015(12) -0.0060(10)
C15 0.0747(18) 0.0632(16) 0.097(2) 0.0217(15) 0.0079(15) -0.0029(13)
C16 0.099(2) 0.0513(15) 0.126(3) 0.0211(16) 0.0027(19) 0.0098(15)
C17 0.088(2) 0.0628(16) 0.108(2) 0.0002(16) 0.0004(17) 0.0265(15)
C18 0.0653(16) 0.0710(17) 0.094(2) -0.0090(15) 0.0129(14) 0.0155(13)
C19 0.0464(13) 0.0580(14) 0.0812(18) -0.0033(12) 0.0078(11) -0.0001(10)

loop_
_atom_type_symbol
_atom_type_description
_atom_type_scat_dispersion_real
_atom_type_scat_dispersion_imag
_atom_type_scat_source
C C 0.0033 0.0016 'International Tables Vol C Tables 4.2.6.8 and 6.1.1.4'
H H 0.0000 0.0000 'International Tables Vol C Tables 4.2.6.8 and 6.1.1.4'
N N 0.0061 0.0033 'International Tables Vol C Tables 4.2.6.8 and 6.1.1.4'
O O 0.0106 0.0060 'International Tables Vol C Tables 4.2.6.8 and 6.1.1.4'

loop_
_geom_angle_atom_site_label_1
_geom_angle_atom_site_label_2
_geom_angle_atom_site_label_3
_geom_angle
_geom_angle_site_symmetry_1
_geom_angle_site_symmetry_3
_geom_angle_publ_flag
C7 O1 C13 115.39(18) . . ?
C9 N1 C1 119.72(18) . . ?
C9 N3 C19 116.21(16) . . ?
C9 N3 C14 120.06(17) . . ?
C19 N3 C14 117.74(16) . . ?
C2 C1 N1 122.35(19) . . ?
C2 C1 C10 122.9(2) . . ?
N1 C1 C10 114.8(2) . . ?
C1 C2 C3 119.8(2) . . ?
C1 C2 H2 120.1 . . ?
C3 C2 H2 120.1 . . ?
C2 C3 C4 121.3(2) . . ?
C2 C3 C8 118.6(2) . . ?
C4 C3 C8 120.0(2) . . ?
C5 C4 C3 122.4(2) . . ?
C5 C4 H4 118.8 . . ?
C3 C4 H4 118.8 . . ?
C4 C5 C6 117.6(2) . . ?
C4 C5 C11 122.0(2) . . ?
C6 C5 C11 120.3(2) . . ?
C7 C6 C5 121.5(2) . . ?
C7 C6 C12 118.0(2) . . ?
C5 C6 C12 120.5(2) . . ?
O1 C7 C6 115.96(19) . . ?
O1 C7 C8 122.77(18) . . ?
C6 C7 C8 121.3(2) . . ?
C7 C8 C3 116.51(18) . . ?
C7 C8 C9 127.15(18) . . ?
C3 C8 C9 116.23(18) . . ?
N1 C9 N3 116.06(18) . . ?
N1 C9 C8 121.43(18) . . ?
N3 C9 C8 122.48(17) . . ?
C1 C10 H10A 109.5 . . ?
C1 C10 H10B 109.5 . . ?
H10A C10 H10B 109.5 . . ?
C1 C10 H10C 109.5 . . ?
H10A C10 H10C 109.5 . . ?
H10B C10 H10C 109.5 . . ?
C5 C11 H11A 109.5 . . ?
C5 C11 H11B 109.5 . . ?
H11A C11 H11B 109.5 . . ?
C5 C11 H11C 109.5 . . ?
H11A C11 H11C 109.5 . . ?
H11B C11 H11C 109.5 . . ?
N2 C12 C6 178.8(3) . . ?
O1 C13 H13A 109.5 . . ?
O1 C13 H13B 109.5 . . ?
H13A C13 H13B 109.5 . . ?
O1 C13 H13C 109.5 . . ?
H13A C13 H13C 109.5 . . ?
H13B C13 H13C 109.5 . . ?
N3 C14 C15 115.80(19) . . ?
N3 C14 H14A 108.3 . . ?
C15 C14 H14A 108.3 . . ?
N3 C14 H14B 108.3 . . ?
C15 C14 H14B 108.3 . . ?
H14A C14 H14B 107.4 . . ?
C14 C15 C16 114.7(3) . . ?
C14 C15 H15A 108.6 . . ?
C16 C15 H15A 108.6 . . ?
C14 C15 H15B 108.6 . . ?
C16 C15 H15B 108.6 . . ?
H15A C15 H15B 107.6 . . ?
C17 C16 C15 115.6(2) . . ?
C17 C16 H16A 108.4 . . ?
C15 C16 H16A 108.4 . . ?
C17 C16 H16B 108.4 . . ?
C15 C16 H16B 108.4 . . ?
H16A C16 H16B 107.5 . . ?
C16 C17 C18 114.9(2) . . ?
C16 C17 H17A 108.5 . . ?
C18 C17 H17A 108.5 . . ?
C16 C17 H17B 108.5 . . ?
C18 C17 H17B 108.5 . . ?
H17A C17 H17B 107.5 . . ?
C19 C18 C17 114.8(2) . . ?
C19 C18 H18A 108.6 . . ?
C17 C18 H18A 108.6 . . ?
C19 C18 H18B 108.6 . . ?
C17 C18 H18B 108.6 . . ?
H18A C18 H18B 107.5 . . ?
N3 C19 C18 114.48(19) . . ?
N3 C19 H19A 108.6 . . ?
C18 C19 H19A 108.6 . . ?
N3 C19 H19B 108.6 . . ?
C18 C19 H19B 108.6 . . ?
H19A C19 H19B 107.6 . . ?

loop_
_geom_bond_atom_site_label_1
_geom_bond_atom_site_label_2
_geom_bond_distance
_geom_bond_site_symmetry_2
_geom_bond_publ_flag
O1 C7 1.371(2) . ?
O1 C13 1.421(3) . ?
N1 C9 1.324(2) . ?
N1 C1 1.361(3) . ?
N2 C12 1.142(3) . ?
N3 C9 1.375(2) . ?
N3 C19 1.462(3) . ?
N3 C14 1.466(3) . ?
C1 C2 1.356(3) . ?
C1 C10 1.507(3) . ?
C2 C3 1.406(3) . ?
C2 H2 0.9300 . ?
C3 C4 1.416(3) . ?
C3 C8 1.423(3) . ?
C4 C5 1.355(3) . ?
C4 H4 0.9300 . ?
C5 C6 1.421(3) . ?
C5 C11 1.509(3) . ?
C6 C7 1.382(3) . ?
C6 C12 1.437(3) . ?
C7 C8 1.413(3) . ?
C8 C9 1.450(3) . ?
C10 H10A 0.9600 . ?
C10 H10B 0.9600 . ?
C10 H10C 0.9600 . ?
C11 H11A 0.9600 . ?
C11 H11B 0.9600 . ?
C11 H11C 0.9600 . ?
C13 H13A 0.9600 . ?
C13 H13B 0.9600 . ?
C13 H13C 0.9600 . ?
C14 C15 1.503(3) . ?
C14 H14A 0.9700 . ?
C14 H14B 0.9700 . ?
C15 C16 1.521(4) . ?
C15 H15A 0.9700 . ?
C15 H15B 0.9700 . ?
C16 C17 1.505(4) . ?
C16 H16A 0.9700 . ?
C16 H16B 0.9700 . ?
C17 C18 1.513(4) . ?
C17 H17A 0.9700 . ?
C17 H17B 0.9700 . ?
C18 C19 1.513(3) . ?
C18 H18A 0.9700 . ?
C18 H18B 0.9700 . ?
C19 H19A 0.9700 . ?
C19 H19B 0.9700 . ?

loop_
_geom_torsion_atom_site_label_1
_geom_torsion_atom_site_label_2
_geom_torsion_atom_site_label_3
_geom_torsion_atom_site_label_4
_geom_torsion
_geom_torsion_site_symmetry_1
_geom_torsion_site_symmetry_2
_geom_torsion_site_symmetry_3
_geom_torsion_site_symmetry_4
_geom_torsion_publ_flag
C9 N1 C1 C2 3.2(3) . . . . ?
C9 N1 C1 C10 -178.2(2) . . . . ?
N1 C1 C2 C3 -9.5(3) . . . . ?
C10 C1 C2 C3 172.1(2) . . . . ?
C1 C2 C3 C4 -173.8(2) . . . . ?
C1 C2 C3 C8 2.8(3) . . . . ?
C2 C3 C4 C5 173.0(2) . . . . ?
C8 C3 C4 C5 -3.6(3) . . . . ?
C3 C4 C5 C6 -2.6(3) . . . . ?
C3 C4 C5 C11 179.7(2) . . . . ?
C4 C5 C6 C7 2.9(3) . . . . ?
C11 C5 C6 C7 -179.4(2) . . . . ?
C4 C5 C6 C12 -175.3(2) . . . . ?
C11 C5 C6 C12 2.5(3) . . . . ?
C13 O1 C7 C6 107.5(2) . . . . ?
C13 O1 C7 C8 -72.2(3) . . . . ?
C5 C6 C7 O1 -176.65(19) . . . . ?
C12 C6 C7 O1 1.5(3) . . . . ?
C5 C6 C7 C8 3.0(3) . . . . ?
C12 C6 C7 C8 -178.8(2) . . . . ?
O1 C7 C8 C3 170.82(19) . . . . ?
C6 C7 C8 C3 -8.8(3) . . . . ?
O1 C7 C8 C9 -5.3(3) . . . . ?
C6 C7 C8 C9 175.1(2) . . . . ?
C2 C3 C8 C7 -167.60(19) . . . . ?
C4 C3 C8 C7 9.1(3) . . . . ?
C2 C3 C8 C9 8.9(3) . . . . ?
C4 C3 C8 C9 -174.42(19) . . . . ?
C1 N1 C9 N3 -172.15(19) . . . . ?
C1 N1 C9 C8 9.6(3) . . . . ?
C19 N3 C9 N1 -13.8(3) . . . . ?
C14 N3 C9 N1 138.4(2) . . . . ?
C19 N3 C9 C8 164.4(2) . . . . ?
C14 N3 C9 C8 -43.4(3) . . . . ?
C7 C8 C9 N1 160.6(2) . . . . ?
C3 C8 C9 N1 -15.5(3) . . . . ?
C7 C8 C9 N3 -17.5(3) . . . . ?
C3 C8 C9 N3 166.4(2) . . . . ?
C9 N3 C14 C15 -117.4(2) . . . . ?
C19 N3 C14 C15 34.4(3) . . . . ?
N3 C14 C15 C16 -85.3(3) . . . . ?
C14 C15 C16 C17 69.9(3) . . . . ?
C15 C16 C17 C18 -49.6(4) . . . . ?
C16 C17 C18 C19 68.2(3) . . . . ?
C9 N3 C19 C18 -164.4(2) . . . . ?
C14 N3 C19 C18 42.7(3) . . . . ?
C17 C18 C19 N3 -88.4(3) . . . . ?
